data_7029296
loop_
_publ_author_name
'Harmgarth, Nicole'
'Gr\"asing, Daniel'
'Dr\"ose, Peter'
'Hrib, Cristian G.'
'Jones, Peter G.'
'Lorenz, Volker'
'Hilfert, Liane'
'Busse, Sabine'
'Edelmann, Frank T.'

_publ_section_title
;
 Novel inorganic heterocycles from dimetalated carboranylamidinates.
;
_journal_issue 13
_journal_name_full 'Dalton transactions (Cambridge, England : 2003)'
_journal_page_first 5001
_journal_page_last 5013
_journal_paper_doi 10.1039/c3dt52751d
_journal_volume 43
_journal_year 2014
_chemical_formula_sum 'C31 H70 B10 N6 Sn2'
_chemical_formula_weight 872.41
_chemical_name_systematic
; 
 ? 
;
_space_group_IT_number 2
_symmetry_cell_setting triclinic
_symmetry_space_group_name_Hall '-P 1'
_symmetry_space_group_name_H-M 'P -1'
_atom_sites_solution_hydrogens geom
_atom_sites_solution_primary direct
_atom_sites_solution_secondary difmap
_audit_creation_method SHELXL-97
_cell_angle_alpha 104.60(3)
_cell_angle_beta 90.89(3)
_cell_angle_gamma 108.06(3)
_cell_formula_units_Z 2
_cell_length_a 10.334(2)
_cell_length_b 12.194(2)
_cell_length_c 19.991(4)
_cell_measurement_reflns_used 21624
_cell_measurement_temperature 143(2)
_cell_measurement_theta_max 29.53
_cell_measurement_theta_min 2.08
_cell_volume 2305.6(9)
_computing_cell_refinement 'STOE X-AREA'
_computing_data_collection 'STOE X-AREA'
_computing_data_reduction 'STOE X-RED'
_computing_molecular_graphics 'Bruker SHELXTL'
_computing_publication_material 'Bruker SHELXTL'
_computing_structure_refinement 'SHELXL-97 (Sheldrick, 1997)'
_computing_structure_solution 'SHELXS-97 (Sheldrick, 1990)'
_diffrn_ambient_temperature 143(2)
_diffrn_detector_area_resol_mean 6.67
_diffrn_measured_fraction_theta_full 0.988
_diffrn_measured_fraction_theta_max 0.988
_diffrn_measurement_device_type 'STOE IPDS 2T'
_diffrn_measurement_method 'rotation method'
_diffrn_radiation_monochromator graphite
_diffrn_radiation_source 'fine-focus sealed tube'
_diffrn_radiation_type MoK\a
_diffrn_radiation_wavelength 0.71073
_diffrn_reflns_av_R_equivalents 0.0510
_diffrn_reflns_av_sigmaI/netI 0.0884
_diffrn_reflns_limit_h_max 13
_diffrn_reflns_limit_h_min -13
_diffrn_reflns_limit_k_max 16
_diffrn_reflns_limit_k_min -16
_diffrn_reflns_limit_l_max 25
_diffrn_reflns_limit_l_min -26
_diffrn_reflns_number 22414
_diffrn_reflns_theta_full 28.00
_diffrn_reflns_theta_max 28.28
_diffrn_reflns_theta_min 2.12
_exptl_absorpt_coefficient_mu 1.111
_exptl_absorpt_correction_type none
_exptl_crystal_colour colourless
_exptl_crystal_density_diffrn 1.257
_exptl_crystal_density_method 'not measured'
_exptl_crystal_description prism
_exptl_crystal_F_000 896
_exptl_crystal_size_max 0.34
_exptl_crystal_size_mid 0.23
_exptl_crystal_size_min 0.23
_refine_diff_density_max 0.780
_refine_diff_density_min -1.245
_refine_diff_density_rms 0.103
_refine_ls_extinction_method none
_refine_ls_goodness_of_fit_ref 0.947
_refine_ls_hydrogen_treatment mixed
_refine_ls_matrix_type full
_refine_ls_number_parameters 482
_refine_ls_number_reflns 11312
_refine_ls_number_restraints 0
_refine_ls_restrained_S_all 0.947
_refine_ls_R_factor_all 0.0850
_refine_ls_R_factor_gt 0.0453
_refine_ls_shift/su_max 0.001
_refine_ls_shift/su_mean 0.000
_refine_ls_structure_factor_coef Fsqd
_refine_ls_weighting_details 'calc w=1/[\s^2^(Fo^2^)+(0.0234P)^2^+0.0000P] where P=(Fo^2^+2Fc^2^)/3'
_refine_ls_weighting_scheme calc
_refine_ls_wR_factor_gt 0.0642
_refine_ls_wR_factor_ref 0.0706
_reflns_number_gt 7704
_reflns_number_total 11312
_reflns_threshold_expression >2sigma(I)
_cod_data_source_file c3dt52751d.txt
_cod_data_source_block ip228
_cod_original_cell_volume 2305.5(8)
_cod_original_sg_symbol_H-M P-1
_cod_database_code 7029296

loop_
_symmetry_equiv_pos_as_xyz
'x, y, z'
'-x, -y, -z'

loop_
_atom_site_label
_atom_site_type_symbol
_atom_site_fract_x
_atom_site_fract_y
_atom_site_fract_z
_atom_site_U_iso_or_equiv
_atom_site_adp_type
_atom_site_occupancy
_atom_site_symmetry_multiplicity
_atom_site_calc_flag
_atom_site_refinement_flags
Sn1 Sn 0.05000(3) 1.25856(2) 0.209672(13) 0.02072(7) Uani 1 1 d .
Sn2 Sn 0.11772(3) 1.10840(2) 0.293094(12) 0.01590(6) Uani 1 1 d .
N1 N 0.2291(3) 1.2927(2) 0.15830(14) 0.0206(6) Uani 1 1 d .
N2 N 0.4443(3) 1.4099(3) 0.14422(16) 0.0272(7) Uani 1 1 d .
N3 N 0.0390(3) 0.9196(2) 0.24562(15) 0.0212(6) Uani 1 1 d .
N4 N 0.2592(3) 1.0070(2) 0.24110(14) 0.0174(6) Uani 1 1 d .
N5 N -0.0287(3) 1.1166(2) 0.37840(15) 0.0199(6) Uani 1 1 d .
N6 N 0.1867(3) 1.1294(2) 0.39901(14) 0.0188(6) Uani 1 1 d .
C1 C 0.3296(4) 1.4779(3) 0.24936(18) 0.0187(7) Uani 1 1 d .
C2 C 0.1831(4) 1.4267(3) 0.28284(18) 0.0186(7) Uani 1 1 d .
C3 C 0.3437(4) 1.3936(3) 0.18029(17) 0.0204(7) Uani 1 1 d .
C4 C 0.2313(4) 1.2128(3) 0.08942(18) 0.0245(8) Uani 1 1 d .
H4 H 0.3272 1.2118 0.0846 0.029 Uiso 1 1 calc R
C5 C 0.1891(6) 1.2600(4) 0.0314(2) 0.0449(12) Uani 1 1 d .
H5A H 0.2504 1.3416 0.0360 0.067 Uiso 1 1 calc R
H5B H 0.0949 1.2606 0.0348 0.067 Uiso 1 1 calc R
H5C H 0.1952 1.2079 -0.0138 0.067 Uiso 1 1 calc R
C6 C 0.1393(5) 1.0854(3) 0.0834(2) 0.0337(10) Uani 1 1 d .
H6A H 0.1690 1.0569 0.1207 0.051 Uiso 1 1 calc R
H6B H 0.1452 1.0330 0.0383 0.051 Uiso 1 1 calc R
H6C H 0.0445 1.0842 0.0874 0.051 Uiso 1 1 calc R
C7 C 0.5739(4) 1.5076(3) 0.1594(2) 0.0296(9) Uani 1 1 d .
H7 H 0.5709 1.5708 0.2018 0.036 Uiso 1 1 calc R
C8 C 0.6856(5) 1.4583(4) 0.1716(3) 0.0518(13) Uani 1 1 d .
H8A H 0.6698 1.4258 0.2120 0.078 Uiso 1 1 calc R
H8B H 0.7741 1.5223 0.1803 0.078 Uiso 1 1 calc R
H8C H 0.6860 1.3944 0.1306 0.078 Uiso 1 1 calc R
C9 C 0.5948(5) 1.5595(4) 0.0970(2) 0.0454(12) Uani 1 1 d .
H9A H 0.5200 1.5902 0.0899 0.068 Uiso 1 1 calc R
H9B H 0.5959 1.4968 0.0554 0.068 Uiso 1 1 calc R
H9C H 0.6821 1.6250 0.1055 0.068 Uiso 1 1 calc R
C10 C 0.1544(4) 0.9073(3) 0.22057(18) 0.0192(7) Uani 1 1 d .
C11 C 0.1593(4) 0.7919(3) 0.17282(18) 0.0227(8) Uani 1 1 d .
H11A H 0.1010 0.7241 0.1889 0.027 Uiso 1 1 calc R
H11B H 0.2543 0.7902 0.1758 0.027 Uiso 1 1 calc R
C12 C 0.1115(5) 0.7742(3) 0.09703(19) 0.0357(10) Uani 1 1 d .
H12A H 0.0226 0.7886 0.0946 0.043 Uiso 1 1 calc R
H12B H 0.1785 0.8336 0.0783 0.043 Uiso 1 1 calc R
C13 C 0.0956(6) 0.6484(4) 0.0522(2) 0.0490(13) Uani 1 1 d .
H13A H 0.0245 0.5897 0.0696 0.059 Uiso 1 1 calc R
H13B H 0.0629 0.6415 0.0040 0.059 Uiso 1 1 calc R
C14 C 0.2243(6) 0.6162(4) 0.0509(3) 0.0520(13) Uani 1 1 d .
H14A H 0.2057 0.5340 0.0220 0.078 Uiso 1 1 calc R
H14B H 0.2574 0.6221 0.0983 0.078 Uiso 1 1 calc R
H14C H 0.2942 0.6714 0.0317 0.078 Uiso 1 1 calc R
C15 C -0.0925(4) 0.8251(3) 0.23549(19) 0.0233(8) Uani 1 1 d .
H15 H -0.0884 0.7550 0.1978 0.028 Uiso 1 1 calc R
C16 C -0.2038(4) 0.8686(3) 0.2121(2) 0.0337(10) Uani 1 1 d .
H16A H -0.1813 0.8934 0.1696 0.051 Uiso 1 1 calc R
H16B H -0.2103 0.9368 0.2487 0.051 Uiso 1 1 calc R
H16C H -0.2916 0.8036 0.2030 0.051 Uiso 1 1 calc R
C17 C -0.1196(5) 0.7859(4) 0.3015(2) 0.0378(10) Uani 1 1 d .
H17A H -0.0452 0.7588 0.3144 0.057 Uiso 1 1 calc R
H17B H -0.2064 0.7201 0.2938 0.057 Uiso 1 1 calc R
H17C H -0.1246 0.8535 0.3390 0.057 Uiso 1 1 calc R
C18 C 0.3900(4) 1.0215(3) 0.21069(18) 0.0192(7) Uani 1 1 d .
H18 H 0.3707 0.9746 0.1607 0.023 Uiso 1 1 calc R
C19 C 0.4592(4) 1.1534(3) 0.2143(2) 0.0265(8) Uani 1 1 d .
H19A H 0.3975 1.1817 0.1906 0.040 Uiso 1 1 calc R
H19B H 0.5438 1.1627 0.1917 0.040 Uiso 1 1 calc R
H19C H 0.4806 1.2005 0.2631 0.040 Uiso 1 1 calc R
C20 C 0.4839(4) 0.9758(3) 0.2469(2) 0.0282(9) Uani 1 1 d .
H20A H 0.4381 0.8912 0.2443 0.042 Uiso 1 1 calc R
H20B H 0.5059 1.0224 0.2957 0.042 Uiso 1 1 calc R
H20C H 0.5684 0.9841 0.2242 0.042 Uiso 1 1 calc R
C21 C 0.0719(4) 1.1367(3) 0.42628(18) 0.0190(7) Uani 1 1 d .
C22 C 0.0573(4) 1.1673(3) 0.50297(17) 0.0227(8) Uani 1 1 d .
H22A H 0.1203 1.1390 0.5267 0.027 Uiso 1 1 calc R
H22B H -0.0372 1.1240 0.5105 0.027 Uiso 1 1 calc R
C23 C 0.0880(4) 1.3026(3) 0.53623(19) 0.0255(8) Uani 1 1 d .
H23A H 0.0395 1.3342 0.5064 0.031 Uiso 1 1 calc R
H23B H 0.0508 1.3138 0.5819 0.031 Uiso 1 1 calc R
C24 C 0.2381(4) 1.3754(3) 0.5466(2) 0.0295(9) Uani 1 1 d .
H24A H 0.2757 1.3669 0.5011 0.035 Uiso 1 1 calc R
H24B H 0.2878 1.3440 0.5760 0.035 Uiso 1 1 calc R
C25 C 0.2610(5) 1.5075(3) 0.5810(2) 0.0396(11) Uani 1 1 d .
H25A H 0.3593 1.5519 0.5874 0.059 Uiso 1 1 calc R
H25B H 0.2245 1.5161 0.6263 0.059 Uiso 1 1 calc R
H25C H 0.2141 1.5393 0.5514 0.059 Uiso 1 1 calc R
C26 C -0.1555(4) 1.1420(3) 0.39546(19) 0.0238(8) Uani 1 1 d .
H26 H -0.1385 1.1983 0.4431 0.029 Uiso 1 1 calc R
C27 C -0.1934(4) 1.2036(3) 0.3450(2) 0.0273(8) Uani 1 1 d .
H27A H -0.1173 1.2761 0.3460 0.041 Uiso 1 1 calc R
H27B H -0.2749 1.2253 0.3583 0.041 Uiso 1 1 calc R
H27C H -0.2125 1.1492 0.2980 0.041 Uiso 1 1 calc R
C28 C -0.2704(4) 1.0280(3) 0.3961(2) 0.0277(8) Uani 1 1 d .
H28A H -0.2421 0.9906 0.4292 0.042 Uiso 1 1 calc R
H28B H -0.2902 0.9721 0.3495 0.042 Uiso 1 1 calc R
H28C H -0.3526 1.0480 0.4099 0.042 Uiso 1 1 calc R
C29 C 0.3075(3) 1.1258(3) 0.43694(17) 0.0188(7) Uani 1 1 d .
H29 H 0.2990 1.1522 0.4878 0.023 Uiso 1 1 calc R
C30 C 0.3125(4) 0.9977(3) 0.4200(2) 0.0274(8) Uani 1 1 d .
H30A H 0.2277 0.9448 0.4311 0.041 Uiso 1 1 calc R
H30B H 0.3906 0.9959 0.4477 0.041 Uiso 1 1 calc R
H30C H 0.3226 0.9703 0.3705 0.041 Uiso 1 1 calc R
C31 C 0.4369(4) 1.2115(3) 0.4215(2) 0.0256(8) Uani 1 1 d .
H31A H 0.4304 1.2925 0.4330 0.038 Uiso 1 1 calc R
H31B H 0.4487 1.1863 0.3720 0.038 Uiso 1 1 calc R
H31C H 0.5155 1.2111 0.4494 0.038 Uiso 1 1 calc R
B3 B 0.2038(5) 1.5422(3) 0.2458(2) 0.0243(9) Uani 1 1 d .
H31 H 0.149(4) 1.522(3) 0.198(2) 0.023(10) Uiso 1 1 d .
B4 B 0.3795(5) 1.6310(3) 0.2670(2) 0.0245(9) Uani 1 1 d .
H41 H 0.431(4) 1.674(3) 0.2306(19) 0.020(9) Uiso 1 1 d .
B5 B 0.4592(4) 1.5590(3) 0.3141(2) 0.0225(9) Uani 1 1 d .
H51 H 0.560(4) 1.554(3) 0.3058(19) 0.022(10) Uiso 1 1 d .
B6 B 0.3324(4) 1.4278(3) 0.3218(2) 0.0178(8) Uani 1 1 d .
H61 H 0.351(4) 1.345(3) 0.3147(18) 0.017(9) Uiso 1 1 d .
B7 B 0.2528(5) 1.6738(4) 0.3161(2) 0.0281(10) Uani 1 1 d .
H71 H 0.225(4) 1.743(3) 0.3121(19) 0.022(10) Uiso 1 1 d .
B8 B 0.4110(5) 1.6845(4) 0.3588(2) 0.0274(10) Uani 1 1 d .
H81 H 0.485(5) 1.766(4) 0.384(2) 0.040(12) Uiso 1 1 d .
B9 B 0.3827(5) 1.5580(4) 0.3931(2) 0.0228(9) Uani 1 1 d .
H91 H 0.431(4) 1.556(3) 0.4360(18) 0.013(9) Uiso 1 1 d .
B10 B 0.2066(4) 1.4705(4) 0.3713(2) 0.0221(8) Uani 1 1 d .
H101 H 0.142(4) 1.414(3) 0.3986(18) 0.018(9) Uiso 1 1 d .
B11 B 0.1278(5) 1.5421(3) 0.3243(2) 0.0247(9) Uani 1 1 d .
H111 H 0.014(4) 1.524(3) 0.3215(19) 0.024(10) Uiso 1 1 d .
B12 B 0.2560(5) 1.6292(4) 0.3943(2) 0.0287(10) Uani 1 1 d .
H121 H 0.234(4) 1.676(4) 0.440(2) 0.041(12) Uiso 1 1 d .

loop_
_atom_site_aniso_label
_atom_site_aniso_U_11
_atom_site_aniso_U_22
_atom_site_aniso_U_33
_atom_site_aniso_U_23
_atom_site_aniso_U_13
_atom_site_aniso_U_12
Sn1 0.01944(16) 0.01839(13) 0.02299(15) 0.00360(11) -0.00325(12) 0.00612(12)
Sn2 0.01522(14) 0.01380(12) 0.01758(13) 0.00276(10) 0.00126(11) 0.00436(10)
N1 0.0273(17) 0.0168(13) 0.0161(14) 0.0027(11) 0.0001(12) 0.0065(12)
N2 0.0301(18) 0.0207(14) 0.0263(17) 0.0033(13) 0.0085(14) 0.0044(13)
N3 0.0214(16) 0.0165(13) 0.0223(15) 0.0007(11) 0.0006(12) 0.0053(12)
N4 0.0187(15) 0.0158(13) 0.0172(14) 0.0021(11) 0.0002(11) 0.0068(11)
N5 0.0138(15) 0.0227(14) 0.0206(15) 0.0022(12) 0.0018(12) 0.0051(12)
N6 0.0150(15) 0.0207(14) 0.0195(14) 0.0032(11) 0.0003(12) 0.0060(12)
C1 0.0191(18) 0.0157(15) 0.0196(17) 0.0045(13) 0.0008(14) 0.0034(14)
C2 0.0179(18) 0.0161(15) 0.0215(17) 0.0051(13) 0.0014(14) 0.0048(14)
C3 0.028(2) 0.0157(15) 0.0175(16) 0.0053(13) 0.0009(15) 0.0067(14)
C4 0.032(2) 0.0196(16) 0.0197(18) 0.0026(14) -0.0002(16) 0.0081(16)
C5 0.074(4) 0.044(2) 0.021(2) 0.0059(18) -0.005(2) 0.027(2)
C6 0.043(3) 0.0217(18) 0.027(2) -0.0025(15) -0.0027(18) 0.0051(18)
C7 0.033(2) 0.0244(18) 0.027(2) 0.0051(15) 0.0133(17) 0.0032(17)
C8 0.035(3) 0.036(2) 0.076(4) 0.008(2) 0.007(3) 0.006(2)
C9 0.052(3) 0.039(2) 0.034(2) 0.0088(19) 0.016(2) -0.001(2)
C10 0.0215(19) 0.0210(16) 0.0178(16) 0.0069(13) -0.0019(14) 0.0093(14)
C11 0.027(2) 0.0189(16) 0.0207(18) 0.0012(13) -0.0026(15) 0.0093(15)
C12 0.057(3) 0.030(2) 0.0233(19) -0.0017(16) -0.0058(19) 0.025(2)
C13 0.072(4) 0.035(2) 0.034(2) -0.0112(19) -0.010(2) 0.026(2)
C14 0.073(4) 0.041(3) 0.046(3) 0.002(2) 0.016(3) 0.031(3)
C15 0.0215(19) 0.0166(16) 0.028(2) 0.0020(15) -0.0020(17) 0.0044(14)
C16 0.021(2) 0.0280(19) 0.044(2) 0.0010(18) -0.0086(18) 0.0036(17)
C17 0.036(3) 0.031(2) 0.048(3) 0.0198(19) 0.013(2) 0.0063(19)
C18 0.0171(18) 0.0244(17) 0.0177(17) 0.0047(14) 0.0024(14) 0.0098(14)
C19 0.022(2) 0.0306(19) 0.030(2) 0.0113(16) 0.0062(16) 0.0099(16)
C20 0.022(2) 0.0293(19) 0.037(2) 0.0074(17) 0.0026(17) 0.0148(16)
C21 0.0189(18) 0.0130(14) 0.0224(17) 0.0015(13) 0.0019(14) 0.0037(13)
C22 0.0228(19) 0.0250(17) 0.0184(17) 0.0022(14) 0.0040(15) 0.0078(15)
C23 0.026(2) 0.0278(18) 0.0214(18) 0.0028(15) 0.0039(15) 0.0097(16)
C24 0.028(2) 0.0282(19) 0.029(2) 0.0045(16) 0.0044(17) 0.0074(17)
C25 0.037(3) 0.027(2) 0.047(3) 0.0009(18) 0.007(2) 0.0061(18)
C26 0.0158(18) 0.0287(18) 0.0245(18) 0.0023(15) 0.0032(15) 0.0078(15)
C27 0.0190(19) 0.0256(18) 0.042(2) 0.0131(17) 0.0044(17) 0.0109(15)
C28 0.0173(19) 0.037(2) 0.034(2) 0.0167(17) 0.0065(16) 0.0105(16)
C29 0.0146(17) 0.0263(17) 0.0157(16) 0.0048(13) 0.0000(13) 0.0075(14)
C30 0.031(2) 0.0245(18) 0.030(2) 0.0091(15) 0.0067(17) 0.0119(16)
C31 0.0195(19) 0.0252(18) 0.0264(19) 0.0018(15) -0.0016(15) 0.0036(15)
B3 0.031(3) 0.0178(19) 0.026(2) 0.0075(16) 0.0029(19) 0.0095(18)
B4 0.035(3) 0.0128(17) 0.024(2) 0.0063(15) 0.0034(19) 0.0051(17)
B5 0.019(2) 0.0184(18) 0.024(2) 0.0031(16) 0.0018(17) 0.0005(17)
B6 0.016(2) 0.0178(18) 0.0181(19) 0.0061(15) -0.0004(15) 0.0021(15)
B7 0.034(3) 0.0164(19) 0.032(2) 0.0022(17) 0.004(2) 0.0090(19)
B8 0.034(3) 0.0181(18) 0.024(2) -0.0002(16) 0.0062(19) 0.0050(18)
B9 0.023(2) 0.0222(19) 0.0177(19) 0.0021(15) -0.0008(17) 0.0021(17)
B10 0.023(2) 0.0235(19) 0.0198(19) 0.0030(16) 0.0039(16) 0.0091(17)
B11 0.027(2) 0.0201(19) 0.027(2) 0.0011(16) 0.0035(18) 0.0119(17)
B12 0.035(3) 0.022(2) 0.023(2) -0.0022(17) 0.0018(19) 0.0077(19)

loop_
_atom_type_symbol
_atom_type_description
_atom_type_scat_dispersion_real
_atom_type_scat_dispersion_imag
_atom_type_scat_source
C C 0.0033 0.0016 'International Tables Vol C Tables 4.2.6.8 and 6.1.1.4'
H H 0.0000 0.0000 'International Tables Vol C Tables 4.2.6.8 and 6.1.1.4'
N N 0.0061 0.0033 'International Tables Vol C Tables 4.2.6.8 and 6.1.1.4'
Sn Sn -0.6537 1.4246 'International Tables Vol C Tables 4.2.6.8 and 6.1.1.4'
B B 0.0013 0.0007 'International Tables Vol C Tables 4.2.6.8 and 6.1.1.4'

loop_
_geom_angle_atom_site_label_1
_geom_angle_atom_site_label_2
_geom_angle_atom_site_label_3
_geom_angle
N1 Sn1 C2 78.90(12)
N1 Sn1 Sn2 98.28(8)
C2 Sn1 Sn2 92.21(9)
N3 Sn2 N6 106.13(11)
N3 Sn2 N4 59.60(11)
N6 Sn2 N4 97.29(11)
N3 Sn2 N5 97.70(11)
N6 Sn2 N5 59.35(11)
N4 Sn2 N5 143.39(10)
N3 Sn2 C10 29.97(11)
N6 Sn2 C10 105.31(11)
N4 Sn2 C10 29.74(10)
N5 Sn2 C10 123.87(11)
N3 Sn2 C21 105.58(11)
N6 Sn2 C21 29.71(11)
N4 Sn2 C21 123.43(10)
N5 Sn2 C21 29.75(10)
C10 Sn2 C21 119.98(10)
N3 Sn2 Sn1 114.62(8)
N6 Sn2 Sn1 137.56(8)
N4 Sn2 Sn1 112.89(7)
N5 Sn2 Sn1 102.49(8)
C10 Sn2 Sn1 115.78(7)
C21 Sn2 Sn1 121.84(8)
C3 N1 C4 115.1(3)
C3 N1 Sn1 124.9(2)
C4 N1 Sn1 119.6(2)
C3 N2 C7 128.7(3)
C10 N3 C15 126.0(3)
C10 N3 Sn2 97.0(2)
C15 N3 Sn2 136.9(2)
C10 N4 C18 122.2(3)
C10 N4 Sn2 90.5(2)
C18 N4 Sn2 143.7(2)
C21 N5 C26 122.6(3)
C21 N5 Sn2 90.6(2)
C26 N5 Sn2 142.8(2)
C21 N6 C29 125.3(3)
C21 N6 Sn2 97.1(2)
C29 N6 Sn2 137.3(2)
C3 C1 C2 113.8(3)
C3 C1 B5 125.3(3)
C2 C1 B5 110.6(3)
C3 C1 B6 116.4(3)
C2 C1 B6 60.9(2)
B5 C1 B6 62.3(2)
C3 C1 B4 124.6(3)
C2 C1 B4 110.2(3)
B5 C1 B4 62.7(2)
B6 C1 B4 113.6(3)
C3 C1 B3 115.0(3)
C2 C1 B3 60.5(2)
B5 C1 B3 113.9(3)
B6 C1 B3 112.8(3)
B4 C1 B3 62.4(2)
C1 C2 B10 110.8(3)
C1 C2 B11 110.7(3)
B10 C2 B11 62.6(2)
C1 C2 B3 61.3(2)
B10 C2 B3 113.9(3)
B11 C2 B3 62.2(2)
C1 C2 B6 60.8(2)
B10 C2 B6 62.5(2)
B11 C2 B6 113.8(3)
B3 C2 B6 113.4(3)
C1 C2 Sn1 109.7(2)
B10 C2 Sn1 131.0(2)
B11 C2 Sn1 124.1(2)
B3 C2 Sn1 109.1(2)
B6 C2 Sn1 119.0(2)
N2 C3 N1 120.7(3)
N2 C3 C1 126.9(3)
N1 C3 C1 112.4(3)
N1 C4 C6 110.6(3)
N1 C4 C5 110.6(3)
C6 C4 C5 111.0(3)
N1 C4 H4 108.2
C6 C4 H4 108.2
C5 C4 H4 108.2
C4 C5 H5A 109.5
C4 C5 H5B 109.5
H5A C5 H5B 109.5
C4 C5 H5C 109.5
H5A C5 H5C 109.5
H5B C5 H5C 109.5
C4 C6 H6A 109.5
C4 C6 H6B 109.5
H6A C6 H6B 109.5
C4 C6 H6C 109.5
H6A C6 H6C 109.5
H6B C6 H6C 109.5
N2 C7 C8 108.4(3)
N2 C7 C9 107.6(3)
C8 C7 C9 111.3(4)
N2 C7 H7 109.8
C8 C7 H7 109.8
C9 C7 H7 109.8
C7 C8 H8A 109.5
C7 C8 H8B 109.5
H8A C8 H8B 109.5
C7 C8 H8C 109.5
H8A C8 H8C 109.5
H8B C8 H8C 109.5
C7 C9 H9A 109.5
C7 C9 H9B 109.5
H9A C9 H9B 109.5
C7 C9 H9C 109.5
H9A C9 H9C 109.5
H9B C9 H9C 109.5
N4 C10 N3 112.5(3)
N4 C10 C11 125.1(3)
N3 C10 C11 122.4(3)
N4 C10 Sn2 59.76(18)
N3 C10 Sn2 53.05(16)
C11 C10 Sn2 172.3(2)
C10 C11 C12 113.5(3)
C10 C11 H11A 108.9
C12 C11 H11A 108.9
C10 C11 H11B 108.9
C12 C11 H11B 108.9
H11A C11 H11B 107.7
C13 C12 C11 112.2(3)
C13 C12 H12A 109.2
C11 C12 H12A 109.2
C13 C12 H12B 109.2
C11 C12 H12B 109.2
H12A C12 H12B 107.9
C14 C13 C12 114.2(4)
C14 C13 H13A 108.7
C12 C13 H13A 108.7
C14 C13 H13B 108.7
C12 C13 H13B 108.7
H13A C13 H13B 107.6
C13 C14 H14A 109.5
C13 C14 H14B 109.5
H14A C14 H14B 109.5
C13 C14 H14C 109.5
H14A C14 H14C 109.5
H14B C14 H14C 109.5
N3 C15 C17 109.8(3)
N3 C15 C16 109.5(3)
C17 C15 C16 112.6(4)
N3 C15 H15 108.3
C17 C15 H15 108.3
C16 C15 H15 108.3
C15 C16 H16A 109.5
C15 C16 H16B 109.5
H16A C16 H16B 109.5
C15 C16 H16C 109.5
H16A C16 H16C 109.5
H16B C16 H16C 109.5
C15 C17 H17A 109.5
C15 C17 H17B 109.5
H17A C17 H17B 109.5
C15 C17 H17C 109.5
H17A C17 H17C 109.5
H17B C17 H17C 109.5
N4 C18 C20 111.8(3)
N4 C18 C19 109.3(3)
C20 C18 C19 110.3(3)
N4 C18 H18 108.4
C20 C18 H18 108.4
C19 C18 H18 108.4
C18 C19 H19A 109.5
C18 C19 H19B 109.5
H19A C19 H19B 109.5
C18 C19 H19C 109.5
H19A C19 H19C 109.5
H19B C19 H19C 109.5
C18 C20 H20A 109.5
C18 C20 H20B 109.5
H20A C20 H20B 109.5
C18 C20 H20C 109.5
H20A C20 H20C 109.5
H20B C20 H20C 109.5
N5 C21 N6 112.5(3)
N5 C21 C22 123.0(3)
N6 C21 C22 124.4(3)
N5 C21 Sn2 59.66(18)
N6 C21 Sn2 53.14(17)
C22 C21 Sn2 173.3(2)
C21 C22 C23 113.4(3)
C21 C22 H22A 108.9
C23 C22 H22A 108.9
C21 C22 H22B 108.9
C23 C22 H22B 108.9
H22A C22 H22B 107.7
C24 C23 C22 114.4(3)
C24 C23 H23A 108.7
C22 C23 H23A 108.7
C24 C23 H23B 108.7
C22 C23 H23B 108.7
H23A C23 H23B 107.6
C23 C24 C25 111.5(3)
C23 C24 H24A 109.3
C25 C24 H24A 109.3
C23 C24 H24B 109.3
C25 C24 H24B 109.3
H24A C24 H24B 108.0
C24 C25 H25A 109.5
C24 C25 H25B 109.5
H25A C25 H25B 109.5
C24 C25 H25C 109.5
H25A C25 H25C 109.5
H25B C25 H25C 109.5
N5 C26 C27 109.5(3)
N5 C26 C28 111.1(3)
C27 C26 C28 111.8(3)
N5 C26 H26 108.1
C27 C26 H26 108.1
C28 C26 H26 108.1
C26 C27 H27A 109.5
C26 C27 H27B 109.5
H27A C27 H27B 109.5
C26 C27 H27C 109.5
H27A C27 H27C 109.5
H27B C27 H27C 109.5
C26 C28 H28A 109.5
C26 C28 H28B 109.5
H28A C28 H28B 109.5
C26 C28 H28C 109.5
H28A C28 H28C 109.5
H28B C28 H28C 109.5
N6 C29 C31 110.9(3)
N6 C29 C30 110.4(3)
C31 C29 C30 111.6(3)
N6 C29 H29 107.9
C31 C29 H29 107.9
C30 C29 H29 107.9
C29 C30 H30A 109.5
C29 C30 H30B 109.5
H30A C30 H30B 109.5
C29 C30 H30C 109.5
H30A C30 H30C 109.5
H30B C30 H30C 109.5
C29 C31 H31A 109.5
C29 C31 H31B 109.5
H31A C31 H31B 109.5
C29 C31 H31C 109.5
H31A C31 H31C 109.5
H31B C31 H31C 109.5
C2 B3 C1 58.2(2)
C2 B3 B11 58.8(2)
C1 B3 B11 105.6(3)
C2 B3 B7 105.3(3)
C1 B3 B7 105.3(3)
B11 B3 B7 60.0(3)
C2 B3 B4 105.3(3)
C1 B3 B4 58.6(2)
B11 B3 B4 107.9(3)
B7 B3 B4 60.0(3)
C2 B3 H31 117(2)
C1 B3 H31 117(2)
B11 B3 H31 124(2)
B7 B3 H31 131(2)
B4 B3 H31 125(2)
C1 B4 B8 105.3(3)
C1 B4 B7 105.4(3)
B8 B4 B7 60.4(3)
C1 B4 B5 58.5(2)
B8 B4 B5 60.3(2)
B7 B4 B5 108.5(3)
C1 B4 B3 59.0(2)
B8 B4 B3 108.0(3)
B7 B4 B3 59.8(3)
B5 B4 B3 107.8(3)
C1 B4 H41 119.9(19)
B8 B4 H41 126.5(19)
B7 B4 H41 124(2)
B5 B4 H41 121(2)
B3 B4 H41 119(2)
C1 B5 B6 58.9(2)
C1 B5 B9 105.5(3)
B6 B5 B9 60.0(2)
C1 B5 B4 58.8(2)
B6 B5 B4 107.6(3)
B9 B5 B4 108.0(3)
C1 B5 B8 105.0(3)
B6 B5 B8 107.7(3)
B9 B5 B8 60.2(2)
B4 B5 B8 59.6(2)
C1 B5 H51 118.2(19)
B6 B5 H51 117.1(19)
B9 B5 H51 125(2)
B4 B5 H51 122(2)
B8 B5 H51 128.9(19)
C1 B6 C2 58.3(2)
C1 B6 B5 58.8(2)
C2 B6 B5 105.8(3)
C1 B6 B10 105.6(3)
C2 B6 B10 58.5(2)
B5 B6 B10 108.4(3)
C1 B6 B9 105.7(3)
C2 B6 B9 105.5(3)
B5 B6 B9 60.3(2)
B10 B6 B9 60.3(2)
C1 B6 H61 116.3(19)
C2 B6 H61 118(2)
B5 B6 H61 123(2)
B10 B6 H61 125(2)
B9 B6 H61 131(2)
B11 B7 B3 59.8(2)
B11 B7 B4 107.9(3)
B3 B7 B4 60.2(3)
B11 B7 B12 60.1(3)
B3 B7 B12 107.6(3)
B4 B7 B12 107.2(3)
B11 B7 B8 107.7(3)
B3 B7 B8 107.8(3)
B4 B7 B8 59.7(3)
B12 B7 B8 59.5(3)
B11 B7 H71 120(2)
B3 B7 H71 119(2)
B4 B7 H71 122(2)
B12 B7 H71 124(2)
B8 B7 H71 125(2)
B12 B8 B4 108.0(3)
B12 B8 B5 107.8(3)
B4 B8 B5 60.1(2)
B12 B8 B7 60.2(3)
B4 B8 B7 59.9(3)
B5 B8 B7 108.0(3)
B12 B8 B9 60.0(3)
B4 B8 B9 108.0(3)
B5 B8 B9 59.8(2)
B7 B8 B9 108.2(3)
B12 B8 H81 121(2)
B4 B8 H81 123(2)
B5 B8 H81 121(2)
B7 B8 H81 123(2)
B9 B8 H81 120(2)
B6 B9 B12 107.4(3)
B6 B9 B5 59.8(2)
B12 B9 B5 107.6(3)
B6 B9 B10 59.8(2)
B12 B9 B10 59.8(2)
B5 B9 B10 107.6(3)
B6 B9 B8 107.4(3)
B12 B9 B8 59.5(3)
B5 B9 B8 60.0(2)
B10 B9 B8 107.2(3)
B6 B9 H91 118.8(19)
B12 B9 H91 123(2)
B5 B9 H91 123(2)
B10 B9 H91 118(2)
B8 B9 H91 126.3(19)
C2 B10 B11 58.8(2)
C2 B10 B6 59.0(2)
B11 B10 B6 107.9(3)
C2 B10 B12 105.3(3)
B11 B10 B12 60.2(2)
B6 B10 B12 107.7(3)
C2 B10 B9 105.6(3)
B11 B10 B9 108.4(3)
B6 B10 B9 59.9(2)
B12 B10 B9 60.0(3)
C2 B10 H101 117.8(19)
B11 B10 H101 117(2)
B6 B10 H101 122.0(19)
B12 B10 H101 125.6(19)
B9 B10 H101 129(2)
C2 B11 B3 58.9(2)
C2 B11 B7 105.6(3)
B3 B11 B7 60.2(2)
C2 B11 B10 58.6(2)
B3 B11 B10 107.9(3)
B7 B11 B10 108.5(3)
C2 B11 B12 105.0(3)
B3 B11 B12 108.1(3)
B7 B11 B12 60.4(3)
B10 B11 B12 59.9(2)
C2 B11 H111 117.0(19)
B3 B11 H111 116.8(19)
B7 B11 H111 126.2(19)
B10 B11 H111 121.0(19)
B12 B11 H111 129.5(19)
B8 B12 B10 108.4(3)
B8 B12 B9 60.5(3)
B10 B12 B9 60.2(2)
B8 B12 B11 108.0(3)
B10 B12 B11 59.8(2)
B9 B12 B11 108.2(3)
B8 B12 B7 60.3(3)
B10 B12 B7 107.7(3)
B9 B12 B7 108.7(3)
B11 B12 B7 59.5(3)
B8 B12 H121 122(2)
B10 B12 H121 121(2)
B9 B12 H121 121(3)
B11 B12 H121 122(3)
B7 B12 H121 123(2)

loop_
_geom_bond_atom_site_label_1
_geom_bond_atom_site_label_2
_geom_bond_distance
Sn1 N1 2.110(3)
Sn1 C2 2.216(3)
Sn1 Sn2 2.9869(8)
Sn2 N3 2.139(3)
Sn2 N6 2.150(3)
Sn2 N4 2.295(3)
Sn2 N5 2.302(3)
Sn2 C10 2.657(3)
Sn2 C21 2.667(4)
N1 C3 1.384(4)
N1 C4 1.478(4)
N2 C3 1.268(5)
N2 C7 1.457(5)
N3 C10 1.337(5)
N3 C15 1.455(5)
N4 C10 1.318(4)
N4 C18 1.469(4)
N5 C21 1.323(4)
N5 C26 1.463(5)
N6 C21 1.332(4)
N6 C29 1.468(4)
C1 C3 1.539(5)
C1 C2 1.669(5)
C1 B5 1.710(5)
C1 B6 1.712(5)
C1 B4 1.715(5)
C1 B3 1.723(6)
C2 B10 1.704(5)
C2 B11 1.708(5)
C2 B3 1.709(5)
C2 B6 1.714(5)
C4 C6 1.523(5)
C4 C5 1.530(5)
C4 H4 1.0000
C5 H5A 0.9800
C5 H5B 0.9800
C5 H5C 0.9800
C6 H6A 0.9800
C6 H6B 0.9800
C6 H6C 0.9800
C7 C8 1.500(6)
C7 C9 1.526(6)
C7 H7 1.0000
C8 H8A 0.9800
C8 H8B 0.9800
C8 H8C 0.9800
C9 H9A 0.9800
C9 H9B 0.9800
C9 H9C 0.9800
C10 C11 1.505(5)
C11 C12 1.527(5)
C11 H11A 0.9900
C11 H11B 0.9900
C12 C13 1.526(5)
C12 H12A 0.9900
C12 H12B 0.9900
C13 C14 1.499(7)
C13 H13A 0.9900
C13 H13B 0.9900
C14 H14A 0.9800
C14 H14B 0.9800
C14 H14C 0.9800
C15 C17 1.515(6)
C15 C16 1.519(5)
C15 H15 1.0000
C16 H16A 0.9800
C16 H16B 0.9800
C16 H16C 0.9800
C17 H17A 0.9800
C17 H17B 0.9800
C17 H17C 0.9800
C18 C20 1.515(5)
C18 C19 1.526(5)
C18 H18 1.0000
C19 H19A 0.9800
C19 H19B 0.9800
C19 H19C 0.9800
C20 H20A 0.9800
C20 H20B 0.9800
C20 H20C 0.9800
C21 C22 1.505(5)
C22 C23 1.543(5)
C22 H22A 0.9900
C22 H22B 0.9900
C23 C24 1.510(5)
C23 H23A 0.9900
C23 H23B 0.9900
C24 C25 1.524(5)
C24 H24A 0.9900
C24 H24B 0.9900
C25 H25A 0.9800
C25 H25B 0.9800
C25 H25C 0.9800
C26 C27 1.513(5)
C26 C28 1.526(5)
C26 H26 1.0000
C27 H27A 0.9800
C27 H27B 0.9800
C27 H27C 0.9800
C28 H28A 0.9800
C28 H28B 0.9800
C28 H28C 0.9800
C29 C31 1.511(5)
C29 C30 1.531(5)
C29 H29 1.0000
C30 H30A 0.9800
C30 H30B 0.9800
C30 H30C 0.9800
C31 H31A 0.9800
C31 H31B 0.9800
C31 H31C 0.9800
B3 B11 1.766(6)
B3 B7 1.773(6)
B3 B4 1.782(7)
B3 H31 1.04(4)
B4 B8 1.773(6)
B4 B7 1.777(7)
B4 B5 1.781(6)
B4 H41 1.06(4)
B5 B6 1.770(5)
B5 B9 1.779(6)
B5 B8 1.784(6)
B5 H51 1.07(4)
B6 B10 1.773(6)
B6 B9 1.774(5)
B6 H61 1.06(4)
B7 B11 1.768(6)
B7 B12 1.783(7)
B7 B8 1.786(7)
B7 H71 0.99(4)
B8 B12 1.770(7)
B8 B9 1.788(6)
B8 H81 1.05(4)
B9 B12 1.778(7)
B9 B10 1.783(6)
B9 H91 0.99(3)
B10 B11 1.772(6)
B10 B12 1.774(6)
B10 H101 1.07(4)
B11 B12 1.779(6)
B11 H111 1.13(4)
B12 H121 1.01(4)

loop_
_geom_torsion_atom_site_label_1
_geom_torsion_atom_site_label_2
_geom_torsion_atom_site_label_3
_geom_torsion_atom_site_label_4
_geom_torsion
N1 Sn1 Sn2 N3 -93.90(12)
C2 Sn1 Sn2 N3 -173.00(13)
N1 Sn1 Sn2 N6 103.58(14)
C2 Sn1 Sn2 N6 24.48(15)
N1 Sn1 Sn2 N4 -28.16(10)
C2 Sn1 Sn2 N4 -107.25(12)
N1 Sn1 Sn2 N5 161.47(10)
C2 Sn1 Sn2 N5 82.38(12)
N1 Sn1 Sn2 C10 -60.72(12)
C2 Sn1 Sn2 C10 -139.82(13)
N1 Sn1 Sn2 C21 136.88(11)
C2 Sn1 Sn2 C21 57.78(13)
C2 Sn1 N1 C3 -4.4(3)
Sn2 Sn1 N1 C3 -95.0(3)
C2 Sn1 N1 C4 -176.8(3)
Sn2 Sn1 N1 C4 92.6(2)
N6 Sn2 N3 C10 -92.8(2)
N4 Sn2 N3 C10 -3.75(19)
N5 Sn2 N3 C10 -153.0(2)
C21 Sn2 N3 C10 -123.7(2)
Sn1 Sn2 N3 C10 99.4(2)
N6 Sn2 N3 C15 90.6(3)
N4 Sn2 N3 C15 179.6(4)
N5 Sn2 N3 C15 30.3(3)
C10 Sn2 N3 C15 -176.6(5)
C21 Sn2 N3 C15 59.6(3)
Sn1 Sn2 N3 C15 -77.3(3)
N3 Sn2 N4 C10 3.77(19)
N6 Sn2 N4 C10 108.2(2)
N5 Sn2 N4 C10 61.8(3)
C21 Sn2 N4 C10 93.0(2)
Sn1 Sn2 N4 C10 -102.29(19)
N3 Sn2 N4 C18 159.5(4)
N6 Sn2 N4 C18 -96.0(4)
N5 Sn2 N4 C18 -142.4(3)
C10 Sn2 N4 C18 155.7(5)
C21 Sn2 N4 C18 -111.3(4)
Sn1 Sn2 N4 C18 53.4(4)
N3 Sn2 N5 C21 108.0(2)
N6 Sn2 N5 C21 3.81(18)
N4 Sn2 N5 C21 60.4(3)
C10 Sn2 N5 C21 92.2(2)
Sn1 Sn2 N5 C21 -134.55(18)
N3 Sn2 N5 C26 -97.2(4)
N6 Sn2 N5 C26 158.5(4)
N4 Sn2 N5 C26 -144.8(3)
C10 Sn2 N5 C26 -113.1(4)
C21 Sn2 N5 C26 154.7(5)
Sn1 Sn2 N5 C26 20.2(4)
N3 Sn2 N6 C21 -93.3(2)
N4 Sn2 N6 C21 -153.67(19)
N5 Sn2 N6 C21 -3.81(18)
C10 Sn2 N6 C21 -124.4(2)
Sn1 Sn2 N6 C21 70.2(2)
N3 Sn2 N6 C29 80.4(3)
N4 Sn2 N6 C29 20.0(3)
N5 Sn2 N6 C29 169.8(3)
C10 Sn2 N6 C29 49.2(3)
C21 Sn2 N6 C29 173.6(4)
Sn1 Sn2 N6 C29 -116.2(3)
C3 C1 C2 B10 147.1(3)
B5 C1 C2 B10 0.0(4)
B6 C1 C2 B10 38.9(3)
B4 C1 C2 B10 -67.4(3)
B3 C1 C2 B10 -106.6(3)
C3 C1 C2 B11 -145.5(3)
B5 C1 C2 B11 67.4(4)
B6 C1 C2 B11 106.4(3)
B4 C1 C2 B11 0.0(4)
B3 C1 C2 B11 -39.1(3)
C3 C1 C2 B3 -106.3(3)
B5 C1 C2 B3 106.6(3)
B6 C1 C2 B3 145.6(3)
B4 C1 C2 B3 39.2(3)
C3 C1 C2 B6 108.1(3)
B5 C1 C2 B6 -39.0(3)
B4 C1 C2 B6 -106.4(3)
B3 C1 C2 B6 -145.6(3)
C3 C1 C2 Sn1 -4.8(3)
B5 C1 C2 Sn1 -151.9(2)
B6 C1 C2 Sn1 -113.0(2)
B4 C1 C2 Sn1 140.7(2)
B3 C1 C2 Sn1 101.5(2)
N1 Sn1 C2 C1 4.5(2)
Sn2 Sn1 C2 C1 102.5(2)
N1 Sn1 C2 B10 -139.8(3)
Sn2 Sn1 C2 B10 -41.8(3)
N1 Sn1 C2 B11 138.7(3)
Sn2 Sn1 C2 B11 -123.3(3)
N1 Sn1 C2 B3 69.9(2)
Sn2 Sn1 C2 B3 167.9(2)
N1 Sn1 C2 B6 -62.3(2)
Sn2 Sn1 C2 B6 35.7(2)
C7 N2 C3 N1 -178.2(3)
C7 N2 C3 C1 3.2(6)
C4 N1 C3 N2 -3.6(5)
Sn1 N1 C3 N2 -176.3(3)
C4 N1 C3 C1 175.3(3)
Sn1 N1 C3 C1 2.5(4)
C2 C1 C3 N2 -179.4(3)
B5 C1 C3 N2 -37.9(5)
B6 C1 C3 N2 -111.4(4)
B4 C1 C3 N2 40.8(6)
B3 C1 C3 N2 113.5(4)
C2 C1 C3 N1 1.9(4)
B5 C1 C3 N1 143.3(3)
B6 C1 C3 N1 69.8(4)
B4 C1 C3 N1 -137.9(3)
B3 C1 C3 N1 -65.3(4)
C3 N1 C4 C6 155.3(3)
Sn1 N1 C4 C6 -31.5(4)
C3 N1 C4 C5 -81.3(4)
Sn1 N1 C4 C5 91.9(3)
C3 N2 C7 C8 112.5(5)
C3 N2 C7 C9 -127.0(4)
C18 N4 C10 N3 -168.9(3)
Sn2 N4 C10 N3 -5.6(3)
C18 N4 C10 C11 9.5(5)
Sn2 N4 C10 C11 172.8(3)
C18 N4 C10 Sn2 -163.3(3)
C15 N3 C10 N4 -176.7(3)
Sn2 N3 C10 N4 6.1(3)
C15 N3 C10 C11 4.7(5)
Sn2 N3 C10 C11 -172.4(3)
C15 N3 C10 Sn2 177.2(4)
N3 Sn2 C10 N4 -173.5(3)
N6 Sn2 C10 N4 -77.6(2)
N5 Sn2 C10 N4 -140.72(19)
C21 Sn2 C10 N4 -105.8(2)
Sn1 Sn2 C10 N4 91.44(19)
N6 Sn2 C10 N3 95.8(2)
N4 Sn2 C10 N3 173.5(3)
N5 Sn2 C10 N3 32.8(2)
C21 Sn2 C10 N3 67.7(2)
Sn1 Sn2 C10 N3 -95.1(2)
N3 Sn2 C10 C11 55.7(19)
N6 Sn2 C10 C11 151.5(19)
N4 Sn2 C10 C11 -131(2)
N5 Sn2 C10 C11 88(2)
C21 Sn2 C10 C11 123.4(19)
Sn1 Sn2 C10 C11 -39(2)
N4 C10 C11 C12 -97.0(4)
N3 C10 C11 C12 81.4(5)
Sn2 C10 C11 C12 30(2)
C10 C11 C12 C13 -170.7(4)
C11 C12 C13 C14 -59.5(6)
C10 N3 C15 C17 104.7(4)
Sn2 N3 C15 C17 -79.4(4)
C10 N3 C15 C16 -131.1(4)
Sn2 N3 C15 C16 44.7(5)
C10 N4 C18 C20 -86.9(4)
Sn2 N4 C18 C20 122.2(3)
C10 N4 C18 C19 150.6(3)
Sn2 N4 C18 C19 -0.3(5)
C26 N5 C21 N6 -167.9(3)
Sn2 N5 C21 N6 -5.7(3)
C26 N5 C21 C22 10.7(5)
Sn2 N5 C21 C22 172.8(3)
C26 N5 C21 Sn2 -162.2(3)
C29 N6 C21 N5 -168.5(3)
Sn2 N6 C21 N5 6.2(3)
C29 N6 C21 C22 12.9(5)
Sn2 N6 C21 C22 -172.3(3)
C29 N6 C21 Sn2 -174.7(4)
N3 Sn2 C21 N5 -78.0(2)
N6 Sn2 C21 N5 -173.4(3)
N4 Sn2 C21 N5 -141.57(19)
C10 Sn2 C21 N5 -106.7(2)
Sn1 Sn2 C21 N5 55.0(2)
N3 Sn2 C21 N6 95.4(2)
N4 Sn2 C21 N6 31.8(2)
N5 Sn2 C21 N6 173.4(3)
C10 Sn2 C21 N6 66.7(2)
Sn1 Sn2 C21 N6 -131.63(18)
N3 Sn2 C21 C22 166(2)
N6 Sn2 C21 C22 71(2)
N4 Sn2 C21 C22 103(2)
N5 Sn2 C21 C22 -116(2)
C10 Sn2 C21 C22 138(2)
Sn1 Sn2 C21 C22 -61(2)
N5 C21 C22 C23 -87.0(4)
N6 C21 C22 C23 91.4(4)
Sn2 C21 C22 C23 25(2)
C21 C22 C23 C24 -75.0(4)
C22 C23 C24 C25 -178.8(3)
C21 N5 C26 C27 135.8(3)
Sn2 N5 C26 C27 -13.8(5)
C21 N5 C26 C28 -100.2(4)
Sn2 N5 C26 C28 110.2(4)
C21 N6 C29 C31 -133.4(3)
Sn2 N6 C29 C31 54.3(4)
C21 N6 C29 C30 102.4(4)
Sn2 N6 C29 C30 -69.9(4)
B10 C2 B3 C1 101.5(3)
B11 C2 B3 C1 138.1(3)
B6 C2 B3 C1 32.5(3)
Sn1 C2 B3 C1 -102.6(2)
C1 C2 B3 B11 -138.1(3)
B10 C2 B3 B11 -36.6(3)
B6 C2 B3 B11 -105.6(3)
Sn1 C2 B3 B11 119.2(3)
C1 C2 B3 B7 -98.7(3)
B10 C2 B3 B7 2.8(4)
B11 C2 B3 B7 39.4(3)
B6 C2 B3 B7 -66.2(4)
Sn1 C2 B3 B7 158.7(3)
C1 C2 B3 B4 -36.3(3)
B10 C2 B3 B4 65.2(4)
B11 C2 B3 B4 101.9(3)
B6 C2 B3 B4 -3.7(4)
Sn1 C2 B3 B4 -138.9(2)
C3 C1 B3 C2 104.3(3)
B5 C1 B3 C2 -101.0(3)
B6 C1 B3 C2 -32.4(3)
B4 C1 B3 C2 -138.0(3)
C3 C1 B3 B11 140.7(3)
C2 C1 B3 B11 36.4(2)
B5 C1 B3 B11 -64.6(3)
B6 C1 B3 B11 4.0(4)
B4 C1 B3 B11 -101.7(3)
C3 C1 B3 B7 -156.9(3)
C2 C1 B3 B7 98.8(3)
B5 C1 B3 B7 -2.2(4)
B6 C1 B3 B7 66.4(4)
B4 C1 B3 B7 -39.2(3)
C3 C1 B3 B4 -117.7(3)
C2 C1 B3 B4 138.0(3)
B5 C1 B3 B4 37.1(3)
B6 C1 B3 B4 105.6(3)
C3 C1 B4 B8 -155.3(3)
C2 C1 B4 B8 63.7(4)
B5 C1 B4 B8 -39.6(3)
B6 C1 B4 B8 -2.4(4)
B3 C1 B4 B8 102.1(3)
C3 C1 B4 B7 141.8(3)
C2 C1 B4 B7 0.8(4)
B5 C1 B4 B7 -102.5(3)
B6 C1 B4 B7 -65.3(4)
B3 C1 B4 B7 39.2(3)
C3 C1 B4 B5 -115.7(4)
C2 C1 B4 B5 103.4(3)
B6 C1 B4 B5 37.3(3)
B3 C1 B4 B5 141.7(3)
C3 C1 B4 B3 102.6(4)
C2 C1 B4 B3 -38.3(3)
B5 C1 B4 B3 -141.7(3)
B6 C1 B4 B3 -104.4(3)
C2 B3 B4 C1 36.1(2)
B11 B3 B4 C1 97.7(3)
B7 B3 B4 C1 135.2(3)
C2 B3 B4 B8 -61.3(4)
C1 B3 B4 B8 -97.4(3)
B11 B3 B4 B8 0.3(4)
B7 B3 B4 B8 37.8(3)
C2 B3 B4 B7 -99.1(3)
C1 B3 B4 B7 -135.2(3)
B11 B3 B4 B7 -37.5(3)
C2 B3 B4 B5 2.4(4)
C1 B3 B4 B5 -33.7(3)
B11 B3 B4 B5 64.0(4)
B7 B3 B4 B5 101.5(3)
C3 C1 B5 B6 -104.1(3)
C2 C1 B5 B6 38.4(3)
B4 C1 B5 B6 141.2(3)
B3 C1 B5 B6 104.2(3)
C3 C1 B5 B9 -143.4(3)
C2 C1 B5 B9 -0.9(4)
B6 C1 B5 B9 -39.3(3)
B4 C1 B5 B9 101.9(3)
B3 C1 B5 B9 64.9(4)
C3 C1 B5 B4 114.7(4)
C2 C1 B5 B4 -102.8(3)
B6 C1 B5 B4 -141.2(3)
B3 C1 B5 B4 -37.0(3)
C3 C1 B5 B8 154.0(3)
C2 C1 B5 B8 -63.6(3)
B6 C1 B5 B8 -101.9(3)
B4 C1 B5 B8 39.2(3)
B3 C1 B5 B8 2.3(4)
B8 B4 B5 C1 134.9(3)
B7 B4 B5 C1 97.2(3)
B3 B4 B5 C1 33.9(3)
C1 B4 B5 B6 -34.3(3)
B8 B4 B5 B6 100.6(3)
B7 B4 B5 B6 62.9(3)
B3 B4 B5 B6 -0.3(4)
C1 B4 B5 B9 -97.6(3)
B8 B4 B5 B9 37.3(3)
B7 B4 B5 B9 -0.4(4)
B3 B4 B5 B9 -63.7(3)
C1 B4 B5 B8 -134.9(3)
B7 B4 B5 B8 -37.7(3)
B3 B4 B5 B8 -101.0(3)
C3 C1 B6 C2 -103.8(3)
B5 C1 B6 C2 138.3(3)
B4 C1 B6 C2 100.9(3)
B3 C1 B6 C2 32.3(3)
C3 C1 B6 B5 117.9(4)
C2 C1 B6 B5 -138.3(3)
B4 C1 B6 B5 -37.4(3)
B3 C1 B6 B5 -106.0(3)
C3 C1 B6 B10 -139.7(3)
C2 C1 B6 B10 -35.9(2)
B5 C1 B6 B10 102.4(3)
B4 C1 B6 B10 65.0(4)
B3 C1 B6 B10 -3.7(4)
C3 C1 B6 B9 157.4(3)
C2 C1 B6 B9 -98.8(3)
B5 C1 B6 B9 39.5(3)
B4 C1 B6 B9 2.1(4)
B3 C1 B6 B9 -66.6(4)
B10 C2 B6 C1 -138.5(3)
B11 C2 B6 C1 -101.4(3)
B3 C2 B6 C1 -32.7(3)
Sn1 C2 B6 C1 97.6(2)
C1 C2 B6 B5 36.2(2)
B10 C2 B6 B5 -102.2(3)
B11 C2 B6 B5 -65.1(4)
B3 C2 B6 B5 3.5(4)
Sn1 C2 B6 B5 133.9(2)
C1 C2 B6 B10 138.5(3)
B11 C2 B6 B10 37.1(3)
B3 C2 B6 B10 105.8(3)
Sn1 C2 B6 B10 -123.9(3)
C1 C2 B6 B9 99.1(3)
B10 C2 B6 B9 -39.4(3)
B11 C2 B6 B9 -2.3(4)
B3 C2 B6 B9 66.4(4)
Sn1 C2 B6 B9 -163.3(2)
B9 B5 B6 C1 135.2(3)
B4 B5 B6 C1 34.2(3)
B8 B5 B6 C1 97.1(3)
C1 B5 B6 C2 -36.0(2)
B9 B5 B6 C2 99.2(3)
B4 B5 B6 C2 -1.8(4)
B8 B5 B6 C2 61.1(3)
C1 B5 B6 B10 -97.5(3)
B9 B5 B6 B10 37.7(3)
B4 B5 B6 B10 -63.2(4)
B8 B5 B6 B10 -0.3(4)
C1 B5 B6 B9 -135.2(3)
B4 B5 B6 B9 -101.0(3)
B8 B5 B6 B9 -38.1(3)
C2 B3 B7 B11 -38.9(3)
C1 B3 B7 B11 -99.5(3)
B4 B3 B7 B11 -138.0(3)
C2 B3 B7 B4 99.1(3)
C1 B3 B7 B4 38.5(3)
B11 B3 B7 B4 138.0(3)
C2 B3 B7 B12 -1.1(4)
C1 B3 B7 B12 -61.6(4)
B11 B3 B7 B12 37.8(3)
B4 B3 B7 B12 -100.2(4)
C2 B3 B7 B8 61.7(4)
C1 B3 B7 B8 1.1(4)
B11 B3 B7 B8 100.6(3)
B4 B3 B7 B8 -37.4(3)
C1 B4 B7 B11 -1.4(4)
B8 B4 B7 B11 -100.5(3)
B5 B4 B7 B11 -62.8(4)
B3 B4 B7 B11 37.4(3)
C1 B4 B7 B3 -38.8(3)
B8 B4 B7 B3 -137.9(3)
B5 B4 B7 B3 -100.2(3)
C1 B4 B7 B12 62.0(4)
B8 B4 B7 B12 -37.1(3)
B5 B4 B7 B12 0.6(4)
B3 B4 B7 B12 100.8(3)
C1 B4 B7 B8 99.1(3)
B5 B4 B7 B8 37.7(3)
B3 B4 B7 B8 137.9(3)
C1 B4 B8 B12 -61.7(4)
B7 B4 B8 B12 37.6(3)
B5 B4 B8 B12 -100.5(3)
B3 B4 B8 B12 0.1(4)
C1 B4 B8 B5 38.8(3)
B7 B4 B8 B5 138.1(3)
B3 B4 B8 B5 100.6(3)
C1 B4 B8 B7 -99.3(3)
B5 B4 B8 B7 -138.1(3)
B3 B4 B8 B7 -37.5(3)
C1 B4 B8 B9 1.7(4)
B7 B4 B8 B9 101.0(4)
B5 B4 B8 B9 -37.1(3)
B3 B4 B8 B9 63.5(4)
C1 B5 B8 B12 62.2(4)
B6 B5 B8 B12 0.6(4)
B9 B5 B8 B12 -37.4(3)
B4 B5 B8 B12 101.0(4)
C1 B5 B8 B4 -38.8(3)
B6 B5 B8 B4 -100.4(3)
B9 B5 B8 B4 -138.4(3)
C1 B5 B8 B7 -1.4(4)
B6 B5 B8 B7 -63.0(4)
B9 B5 B8 B7 -101.0(3)
B4 B5 B8 B7 37.4(3)
C1 B5 B8 B9 99.5(3)
B6 B5 B8 B9 38.0(3)
B4 B5 B8 B9 138.4(3)
B11 B7 B8 B12 -37.2(3)
B3 B7 B8 B12 -100.4(3)
B4 B7 B8 B12 -138.1(3)
B11 B7 B8 B4 100.8(3)
B3 B7 B8 B4 37.7(3)
B12 B7 B8 B4 138.1(3)
B11 B7 B8 B5 63.3(4)
B3 B7 B8 B5 0.2(4)
B4 B7 B8 B5 -37.5(3)
B12 B7 B8 B5 100.6(3)
B11 B7 B8 B9 0.1(4)
B3 B7 B8 B9 -63.0(4)
B4 B7 B8 B9 -100.7(3)
B12 B7 B8 B9 37.4(3)
C1 B6 B9 B12 61.8(4)
C2 B6 B9 B12 1.0(4)
B5 B6 B9 B12 100.6(3)
B10 B6 B9 B12 -37.5(3)
C1 B6 B9 B5 -38.8(3)
C2 B6 B9 B5 -99.5(3)
B10 B6 B9 B5 -138.1(3)
C1 B6 B9 B10 99.3(3)
C2 B6 B9 B10 38.5(3)
B5 B6 B9 B10 138.1(3)
C1 B6 B9 B8 -0.9(4)
C2 B6 B9 B8 -61.7(4)
B5 B6 B9 B8 37.9(3)
B10 B6 B9 B8 -100.2(3)
C1 B5 B9 B6 38.8(3)
B4 B5 B9 B6 100.4(3)
B8 B5 B9 B6 137.4(3)
C1 B5 B9 B12 -61.5(3)
B6 B5 B9 B12 -100.3(3)
B4 B5 B9 B12 0.1(4)
B8 B5 B9 B12 37.1(3)
C1 B5 B9 B10 1.5(4)
B6 B5 B9 B10 -37.3(3)
B4 B5 B9 B10 63.1(3)
B8 B5 B9 B10 100.1(3)
C1 B5 B9 B8 -98.7(3)
B6 B5 B9 B8 -137.4(3)
B4 B5 B9 B8 -37.0(3)
B12 B8 B9 B6 100.3(3)
B4 B8 B9 B6 -0.5(4)
B5 B8 B9 B6 -37.8(3)
B7 B8 B9 B6 62.9(4)
B4 B8 B9 B12 -100.9(4)
B5 B8 B9 B12 -138.1(3)
B7 B8 B9 B12 -37.5(3)
B12 B8 B9 B5 138.1(3)
B4 B8 B9 B5 37.3(3)
B7 B8 B9 B5 100.6(3)
B12 B8 B9 B10 37.4(3)
B4 B8 B9 B10 -63.5(4)
B5 B8 B9 B10 -100.7(3)
B7 B8 B9 B10 -0.1(4)
C1 C2 B10 B11 103.3(3)
B3 C2 B10 B11 36.5(3)
B6 C2 B10 B11 141.5(3)
Sn1 C2 B10 B11 -112.7(3)
C1 C2 B10 B6 -38.2(3)
B11 C2 B10 B6 -141.5(3)
B3 C2 B10 B6 -105.0(3)
Sn1 C2 B10 B6 105.8(3)
C1 C2 B10 B12 63.5(4)
B11 C2 B10 B12 -39.8(3)
B3 C2 B10 B12 -3.3(4)
B6 C2 B10 B12 101.7(3)
Sn1 C2 B10 B12 -152.5(3)
C1 C2 B10 B9 1.0(4)
B11 C2 B10 B9 -102.3(3)
B3 C2 B10 B9 -65.8(4)
B6 C2 B10 B9 39.2(3)
Sn1 C2 B10 B9 145.0(3)
C1 B6 B10 C2 35.8(2)
B5 B6 B10 C2 97.6(3)
B9 B6 B10 C2 135.3(3)
C1 B6 B10 B11 1.8(3)
C2 B6 B10 B11 -34.0(2)
B5 B6 B10 B11 63.5(4)
B9 B6 B10 B11 101.2(3)
C1 B6 B10 B12 -61.8(3)
C2 B6 B10 B12 -97.6(3)
B5 B6 B10 B12 0.0(4)
B9 B6 B10 B12 37.7(3)
C1 B6 B10 B9 -99.4(3)
C2 B6 B10 B9 -135.3(3)
B5 B6 B10 B9 -37.7(3)
B6 B9 B10 C2 -38.8(3)
B12 B9 B10 C2 99.0(3)
B5 B9 B10 C2 -1.5(4)
B8 B9 B10 C2 61.7(3)
B6 B9 B10 B11 -100.5(3)
B12 B9 B10 B11 37.3(3)
B5 B9 B10 B11 -63.2(4)
B8 B9 B10 B11 0.0(4)
B12 B9 B10 B6 137.8(3)
B5 B9 B10 B6 37.3(3)
B8 B9 B10 B6 100.5(3)
B6 B9 B10 B12 -137.8(3)
B5 B9 B10 B12 -100.5(3)
B8 B9 B10 B12 -37.3(3)
C1 C2 B11 B3 38.7(3)
B10 C2 B11 B3 142.1(3)
B6 C2 B11 B3 105.0(3)
Sn1 C2 B11 B3 -95.1(3)
C1 C2 B11 B7 -0.9(4)
B10 C2 B11 B7 102.4(3)
B3 C2 B11 B7 -39.6(3)
B6 C2 B11 B7 65.3(4)
Sn1 C2 B11 B7 -134.7(3)
C1 C2 B11 B10 -103.3(3)
B3 C2 B11 B10 -142.1(3)
B6 C2 B11 B10 -37.1(3)
Sn1 C2 B11 B10 122.8(3)
C1 C2 B11 B12 -63.7(4)
B10 C2 B11 B12 39.6(3)
B3 C2 B11 B12 -102.4(3)
B6 C2 B11 B12 2.5(4)
Sn1 C2 B11 B12 162.4(2)
C1 B3 B11 C2 -36.1(2)
B7 B3 B11 C2 -134.9(3)
B4 B3 B11 C2 -97.5(3)
C2 B3 B11 B7 134.9(3)
C1 B3 B11 B7 98.9(3)
B4 B3 B11 B7 37.5(3)
C2 B3 B11 B10 33.5(3)
C1 B3 B11 B10 -2.6(4)
B7 B3 B11 B10 -101.5(3)
B4 B3 B11 B10 -64.0(3)
C2 B3 B11 B12 96.9(3)
C1 B3 B11 B12 60.8(3)
B7 B3 B11 B12 -38.1(3)
B4 B3 B11 B12 -0.6(4)
B3 B7 B11 C2 39.0(3)
B4 B7 B11 C2 1.4(4)
B12 B7 B11 C2 -98.6(3)
B8 B7 B11 C2 -61.6(4)
B4 B7 B11 B3 -37.6(3)
B12 B7 B11 B3 -137.6(3)
B8 B7 B11 B3 -100.6(3)
B3 B7 B11 B10 100.5(3)
B4 B7 B11 B10 62.9(4)
B12 B7 B11 B10 -37.1(3)
B8 B7 B11 B10 -0.1(4)
B3 B7 B11 B12 137.6(3)
B4 B7 B11 B12 100.0(4)
B8 B7 B11 B12 36.9(3)
B6 B10 B11 C2 34.1(3)
B12 B10 B11 C2 134.6(3)
B9 B10 B11 C2 97.4(3)
C2 B10 B11 B3 -33.6(3)
B6 B10 B11 B3 0.5(4)
B12 B10 B11 B3 101.0(3)
B9 B10 B11 B3 63.8(3)
C2 B10 B11 B7 -97.4(3)
B6 B10 B11 B7 -63.3(3)
B12 B10 B11 B7 37.3(3)
B9 B10 B11 B7 0.1(4)
C2 B10 B11 B12 -134.6(3)
B6 B10 B11 B12 -100.5(3)
B9 B10 B11 B12 -37.2(3)
B4 B8 B12 B10 62.9(4)
B5 B8 B12 B10 -0.6(4)
B7 B8 B12 B10 100.4(3)
B9 B8 B12 B10 -37.9(3)
B4 B8 B12 B9 100.8(3)
B5 B8 B12 B9 37.3(3)
B7 B8 B12 B9 138.2(3)
B4 B8 B12 B11 -0.4(4)
B5 B8 B12 B11 -63.9(4)
B7 B8 B12 B11 37.0(3)
B9 B8 B12 B11 -101.2(3)
B4 B8 B12 B7 -37.5(3)
B5 B8 B12 B7 -101.0(3)
B9 B8 B12 B7 -138.2(3)
C2 B10 B12 B8 -61.4(4)
B11 B10 B12 B8 -100.5(3)
B6 B10 B12 B8 0.4(4)
B9 B10 B12 B8 38.0(3)
C2 B10 B12 B9 -99.4(3)
B11 B10 B12 B9 -138.5(3)
B6 B10 B12 B9 -37.6(3)
C2 B10 B12 B11 39.2(3)
B6 B10 B12 B11 100.9(3)
B9 B10 B12 B11 138.5(3)
C2 B10 B12 B7 2.5(4)
B11 B10 B12 B7 -36.7(3)
B6 B10 B12 B7 64.2(4)
B9 B10 B12 B7 101.8(4)
B6 B9 B12 B8 -100.3(3)
B5 B9 B12 B8 -37.4(3)
B10 B9 B12 B8 -137.8(3)
B6 B9 B12 B10 37.5(3)
B5 B9 B12 B10 100.5(3)
B8 B9 B12 B10 137.8(3)
B6 B9 B12 B11 0.4(4)
B5 B9 B12 B11 63.4(4)
B10 B9 B12 B11 -37.1(3)
B8 B9 B12 B11 100.8(3)
B6 B9 B12 B7 -62.7(4)
B5 B9 B12 B7 0.3(4)
B10 B9 B12 B7 -100.2(3)
B8 B9 B12 B7 37.7(3)
C2 B11 B12 B8 62.3(4)
B3 B11 B12 B8 0.6(4)
B7 B11 B12 B8 -37.4(3)
B10 B11 B12 B8 101.3(3)
C2 B11 B12 B10 -39.0(3)
B3 B11 B12 B10 -100.6(3)
B7 B11 B12 B10 -138.7(3)
C2 B11 B12 B9 -1.7(4)
B3 B11 B12 B9 -63.4(4)
B7 B11 B12 B9 -101.4(4)
B10 B11 B12 B9 37.3(3)
C2 B11 B12 B7 99.7(3)
B3 B11 B12 B7 38.0(3)
B10 B11 B12 B7 138.7(3)
B11 B7 B12 B8 138.3(3)
B3 B7 B12 B8 100.6(3)
B4 B7 B12 B8 37.2(3)
B11 B7 B12 B10 36.8(3)
B3 B7 B12 B10 -0.9(4)
B4 B7 B12 B10 -64.3(4)
B8 B7 B12 B10 -101.5(3)
B11 B7 B12 B9 100.6(3)
B3 B7 B12 B9 62.9(4)
B4 B7 B12 B9 -0.6(4)
B8 B7 B12 B9 -37.7(3)
B3 B7 B12 B11 -37.7(3)
B4 B7 B12 B11 -101.2(3)
B8 B7 B12 B11 -138.3(3)
